data_7221646
loop_
_publ_author_name
'Nishio, Masaki'
'Motokawa, Natsuko'
'Miyasaka, Hitoshi'

_publ_section_title
;
 Crystal-to-crystal transformation of fishnet-like layered compounds: a
 self-locking structure with position-variable intercalated molecules
;
_journal_issue 40
_journal_name_full CrystEngComm
_journal_page_first 7618
_journal_paper_doi 10.1039/C5CE01260K
_journal_volume 17
_journal_year 2015
_chemical_formula_moiety 'C56 H24 F24 N4 O16 Rh4'
_chemical_formula_sum 'C56 H24 F24 N4 O16 Rh4'
_chemical_formula_weight 1876.41
_space_group_crystal_system triclinic
_space_group_IT_number 2
_space_group_name_Hall '-P 1'
_space_group_name_H-M_alt 'P -1'
_symmetry_space_group_name_Hall '-P 1'
_symmetry_space_group_name_H-M 'P -1'
_atom_sites_solution_primary direct
_atom_sites_solution_secondary difmap
_audit_update_record
;
2015-06-26 deposited with the CCDC.
2015-07-24 downloaded from the CCDC.
;
_cell_angle_alpha 75.127(11)
_cell_angle_beta 87.917(12)
_cell_angle_gamma 79.520(13)
_cell_formula_units_Z 1
_cell_length_a 10.214(3)
_cell_length_b 14.064(3)
_cell_length_c 14.282(4)
_cell_measurement_reflns_used 3869
_cell_measurement_temperature 97
_cell_measurement_theta_max 30.83
_cell_measurement_theta_min 1.83
_cell_volume 1949.7(9)
_computing_cell_refinement CrystalClear
_computing_data_collection 'CrystalClear (Rigaku Inc., 2008)'
_computing_data_reduction CrystalClear
_computing_molecular_graphics 'CrystalStructure 4.1'
_computing_publication_material 'CrystalStructure 4.1 (Rigaku, 2014)'
_computing_structure_refinement 'SHELXL2013 (Sheldrick, 2008)'
_computing_structure_solution 'SHELXS97 (Sheldrick, 2008)'
_diffrn_ambient_temperature 97
_diffrn_detector_area_resol_mean 7.314
_diffrn_measured_fraction_theta_full 0.979
_diffrn_measured_fraction_theta_max 0.965
_diffrn_measurement_device_type 'Rigaku Saturn70'
_diffrn_measurement_method \w
_diffrn_radiation_type 'Mo K\a'
_diffrn_radiation_wavelength 0.71075
_diffrn_reflns_av_R_equivalents 0.1109
_diffrn_reflns_laue_measured_fraction_full 0.979
_diffrn_reflns_laue_measured_fraction_max 0.965
_diffrn_reflns_limit_h_max 13
_diffrn_reflns_limit_h_min -11
_diffrn_reflns_limit_k_max 17
_diffrn_reflns_limit_k_min -16
_diffrn_reflns_limit_l_max 18
_diffrn_reflns_limit_l_min -18
_diffrn_reflns_number 15554
_diffrn_reflns_point_group_measured_fraction_full 0.979
_diffrn_reflns_point_group_measured_fraction_max 0.965
_diffrn_reflns_theta_full 25.242
_diffrn_reflns_theta_max 26.999
_diffrn_reflns_theta_min 3.028
_diffrn_standards_number 0
_exptl_absorpt_coefficient_mu 0.944
_exptl_absorpt_correction_type none
_exptl_crystal_colour purple
_exptl_crystal_density_diffrn 1.598
_exptl_crystal_density_method 'not measured'
_exptl_crystal_description prism
_exptl_crystal_F_000 912.00
_exptl_crystal_size_max 0.124
_exptl_crystal_size_mid 0.011
_exptl_crystal_size_min 0.009
_refine_diff_density_max 1.47
_refine_diff_density_min -1.41
_refine_ls_extinction_method none
_refine_ls_goodness_of_fit_ref 1.035
_refine_ls_hydrogen_treatment undef
_refine_ls_number_parameters 577
_refine_ls_number_reflns 8196
_refine_ls_number_restraints 134
_refine_ls_R_factor_all 0.1847
_refine_ls_R_factor_gt 0.1064
_refine_ls_shift/su_max 0.000
_refine_ls_structure_factor_coef Fsqd
_refine_ls_weighting_details 'w = 1/[\s^2^(Fo^2^)+(0.1819P)^2^+0.1517P] where P=(Fo^2^+2Fc^2^)/3'
_refine_ls_weighting_scheme calc
_refine_ls_wR_factor_gt 0.2782
_refine_ls_wR_factor_ref 0.3529
_reflns_number_gt 3999
_reflns_number_total 8196
_reflns_threshold_expression F^2^>2.0\s(F^2^)
_cod_data_source_file c5ce01260k2.cif
_cod_data_source_block 111012b
_cod_depositor_comments 'Adding full bibliography for 7221646--7221649.cif.'
_cod_database_code 7221646
_shelxl_res_file
;
TITL 111012b
CELL  0.71075 10.21370 14.06430 14.28240 75.12740 87.91680 79.51970
ZERR  1 0.00290 0.00340 0.00420 0.01100 0.01240 0.01270
LATT 1
SFAC C H N O F RH
UNIT 56 24 4 16 24 4
SHEL 99999.000000 0.782777
L.S. 25
FMAP 2
PLAN -50
WPDB -2
HTAB
BOND $H
CONF
LIST 4
TEMP -176.0
ACTA
SIZE 0.124 0.011 0.009
DELU 0.0100 0.0100 C15 C16 C17 C18 C19 C20 C21 C22 C23 C24 C25 C26 C27 C28
SIMU 0.0050 0.0100 C15 C16 C17 C18 C19 C20 C21 C22 C23 C24 C25 C26 C27 C28
WGHT    0.181900    0.151700
FVAR       0.54800
RH1   6    0.512112    0.048733    0.556549    11.00000    0.03378    0.04182 =
         0.02737   -0.01512    0.00137   -0.00933
RH2   6    0.511242    0.444351    0.947016    11.00000    0.02909    0.04123 =
         0.05851   -0.02955    0.00005   -0.00446
F1    5    0.108532    0.253282    0.436979    11.00000    0.03792    0.07721 =
         0.15009   -0.05434   -0.01878    0.02030
F2    5    0.083071    0.165731    0.343146    11.00000    0.04454    0.12295 =
         0.08947   -0.04715   -0.02812    0.02449
F3    5    0.043659    0.113673    0.494147    11.00000    0.05040    0.14124 =
         0.10275    0.00489    0.02200   -0.01109
F4    5    0.695368    0.268237    0.307183    11.00000    0.25714    0.07143 =
         0.12275   -0.03862    0.12474   -0.09578
F5    5    0.814574    0.137480    0.289482    11.00000    0.03726    0.08765 =
         0.07500    0.00622    0.00775   -0.01293
F6    5    0.645492    0.198620    0.203580    11.00000    0.05402    0.14059 =
         0.05708    0.03246    0.00085   -0.03122
F7    5    0.089510    0.589403    0.822917    11.00000    0.03963    0.25525 =
         0.20547   -0.17472   -0.06407    0.06150
F8    5    0.035661    0.596655    0.965230    11.00000    0.03545    0.10391 =
         0.11262    0.03613    0.00085   -0.01285
F9    5    0.095382    0.717388    0.872019    11.00000    0.02658    0.08987 =
         0.13133    0.01857   -0.00547    0.00222
F10   5    0.348687    0.207087    1.191515    11.00000    0.07139    0.04743 =
         0.06974   -0.02348    0.00644   -0.01046
F11   5    0.197106    0.333730    1.199388    11.00000    0.02388    0.08916 =
         0.11087   -0.00333    0.00271    0.00064
F12   5    0.364482    0.290102    1.294245    11.00000    0.08677    0.10123 =
         0.04088   -0.01361   -0.00527   -0.04412
O1    4    0.328323    0.128954    0.515315    11.00000    0.02340    0.03561 =
         0.02715   -0.01157   -0.00089   -0.00678
O2    4    0.303271    0.037819    0.406922    11.00000    0.02588    0.05803 =
         0.03572   -0.01440   -0.00354   -0.00596
O3    4    0.599883    0.141536    0.448043    11.00000    0.03398    0.03815 =
         0.03506   -0.01472    0.00004   -0.01228
O4    4    0.574854    0.049504    0.342960    11.00000    0.02993    0.04158 =
         0.02950   -0.01505    0.00618   -0.00896
O5    4    0.325016    0.509520    0.897308    11.00000    0.02909    0.04917 =
         0.04878   -0.02365   -0.00272   -0.00437
O6    4    0.304662    0.616117    0.993095    11.00000    0.02723    0.04752 =
         0.06137   -0.02893    0.00126    0.00379
O7    4    0.428454    0.346172    1.052462    11.00000    0.02764    0.04301 =
         0.06424   -0.02522   -0.00277   -0.00693
O8    4    0.407761    0.452074    1.151577    11.00000    0.03270    0.04110 =
         0.07490   -0.03225    0.00587   -0.00967
N1    3    0.528104    0.134588    0.666614    11.00000    0.03705    0.06860 =
         0.03450   -0.02668    0.01052   -0.03312
N2    3    0.522527    0.333793    0.856082    11.00000    0.05785    0.02807 =
         0.08400   -0.03773    0.04360   -0.02028
C1    1    0.265923    0.104274    0.452619    11.00000    0.04040    0.04312 =
         0.03348   -0.00782    0.00024    0.00517
C2    1    0.118728    0.161317    0.432230    11.00000    0.02025    0.08451 =
         0.06401   -0.03774   -0.01031    0.00272
C3    1    0.611720    0.118173    0.368291    11.00000    0.03485    0.03936 =
         0.04369   -0.01020   -0.00284   -0.01520
C4    1    0.693584    0.182546    0.289754    11.00000    0.03965    0.04379 =
         0.05242   -0.00399    0.01777   -0.01859
C5    1    0.524775    0.148882    0.737040    11.00000    0.03339    0.07664 =
         0.08980   -0.07510    0.00714   -0.01167
C6    1    0.521571    0.156479    0.839118    11.00000    0.02836    0.06971 =
         0.05455   -0.04473   -0.00241   -0.00572
C7    1    0.524601    0.263573    0.844305    11.00000    0.02282    0.08318 =
         0.07897   -0.06611    0.00931   -0.02241
C8    1    0.508988    0.081232    0.917101    11.00000    0.03924    0.05857 =
         0.04272   -0.02924   -0.00719   -0.00208
C9    1    0.502082    0.098469    1.013772    11.00000    0.02611    0.07220 =
         0.04118   -0.03118   -0.00880    0.00179
C10   1    0.490801    0.019887    1.093747    11.00000    0.01961    0.07437 =
         0.08368   -0.05706   -0.00245   -0.00643
C11   1    0.260636    0.579401    0.932822    11.00000    0.02669    0.04350 =
         0.08165   -0.01274   -0.00909   -0.01408
C12   1    0.121765    0.622182    0.895169    11.00000    0.02423    0.06140 =
         0.08986   -0.01923   -0.00340    0.00856
C13   1    0.395219    0.372270    1.130758    11.00000    0.03366    0.05097 =
         0.04411   -0.02527    0.00209   -0.00915
C14   1    0.324948    0.299957    1.206214    11.00000    0.02713    0.03414 =
         0.05237   -0.01292   -0.00434    0.00137
C15   1    0.178244    0.433341    0.547082    10.34000    0.01752    0.01378 =
         0.00969    0.00213   -0.00069   -0.00345
C16   1    0.311802    0.380621    0.519025    10.34000    0.01917    0.01114 =
         0.00872    0.00065   -0.00216   -0.00266
C17   1    0.421264    0.388624    0.563043    10.34000    0.01874    0.01435 =
         0.01151    0.00271    0.00059   -0.00180
C18   1    0.539985    0.343032    0.546927    10.34000    0.02014    0.01749 =
         0.01374    0.00211    0.00129   -0.00314
C19   1    0.661834    0.355777    0.596569    10.34000    0.01818    0.01890 =
         0.01457    0.00072    0.00260   -0.00284
C20   1    0.774340    0.295794    0.567827    10.34000    0.02097    0.02289 =
         0.01822   -0.00310    0.00497   -0.00345
C21   1    0.901724    0.305338    0.622123    10.34000    0.02127    0.02408 =
         0.01814   -0.00353    0.00436   -0.00382
C22   1    0.890515    0.375770    0.682002    10.34000    0.02086    0.02337 =
         0.01771   -0.00434    0.00288   -0.00249
C23   1    0.765918    0.428181    0.687345    10.34000    0.01949    0.02106 =
         0.01715   -0.00301    0.00349   -0.00223
C24   1    0.652178    0.419193    0.650321    10.34000    0.01805    0.01840 =
         0.01378    0.00049    0.00356   -0.00117
C25   1    0.525599    0.466490    0.667483    10.34000    0.01841    0.01717 =
         0.01178    0.00021    0.00023   -0.00105
C26   1    0.413248    0.456791    0.632458    10.34000    0.01884    0.01561 =
         0.01013    0.00287   -0.00088   -0.00274
C27   1    0.287864    0.510963    0.650982    10.34000    0.01866    0.01546 =
         0.01080    0.00083    0.00050   -0.00190
C28   1    0.166390    0.498637    0.604192    10.34000    0.01896    0.01578 =
         0.00953    0.00217    0.00158   -0.00250
C29   1    0.202609    0.318180    0.757921    10.34000    0.05268
C30   1    0.204274    0.255266    0.711365    10.34000    0.04505
C31   1    0.202738    0.168741    0.743937    10.66000    0.05227
C32   1    0.181421    0.127125    0.842207    10.34000    0.01947
C33   1    0.174492    0.030107    0.891354    10.34000    0.02119
C34   1    0.166983   -0.009864    1.003764    10.34000    0.03022
C35   1    0.164236   -0.112954    1.039870    10.34000    0.02257
C36   1    0.158906   -0.138920    1.129584    10.34000    0.02418
C37   1    0.148699   -0.066239    1.202306    10.34000    0.01145
C38   1    0.154735    0.029746    1.158103    10.34000    0.01650
C39   1    0.164227    0.042466    1.068370    10.34000    0.03313
C40   1    0.166926    0.160196    1.010682    10.34000    0.01880
C41   1    0.178222    0.204438    0.902123    10.34000    0.01792
C42   1    0.191453    0.308199    0.853296    10.34000    0.03327
C43   1    0.205384    0.245063    0.786728    10.32000    0.01916
C44   1    0.195733    0.090510    0.795007    10.32000    0.03289
C45   1    0.179291    0.075803    0.891104    10.32000    0.02718
C46   1    0.168445   -0.024301    0.953022    10.32000    0.01645
C47   1    0.162725   -0.067547    1.044703    10.32000    0.01570
C48   1    0.160473   -0.169714    1.094774    10.32000    0.02362
C49   1    0.151511   -0.180565    1.184640    10.32000    0.03414
C50   1    0.147508   -0.131989    1.237949    10.32000    0.05811
C51   1    0.143656   -0.028039    1.211132    10.32000    0.05786
C52   1    0.156737    0.000275    1.115114    10.32000    0.02406
C53   1    0.157096    0.099526    1.049141    10.32000    0.01030
C54   1    0.172273    0.146809    0.951481    10.32000    0.04229
C55   1    0.190103    0.258666    0.879102    10.32000    0.03926
HKLF 4
 
REM  111012b
REM R1 =  0.1064 for    3999 Fo > 4sig(Fo)  and  0.1847 for all    8196 data
REM    577 parameters refined using    134 restraints
 
END  
     
WGHT      0.1819      0.1517 

REM No hydrogen bonds found for HTAB generation

REM Highest difference peak  1.468,  deepest hole -1.411,  1-sigma level  0.216
Q1    1   0.1722  0.0246  0.9398  11.00000  0.05    1.38
Q2    1   0.3769  0.3789  0.5034  11.00000  0.05    1.33
Q3    1   0.1744 -0.0320  0.9234  11.00000  0.05    1.27
Q4    1   0.1958  0.2822  0.8285  11.00000  0.05    1.18
Q5    1   0.2852  0.3830  0.5350  11.00000  0.05    1.10
Q6    1   0.1832  0.2090  0.9563  11.00000  0.05    1.10
Q7    1   0.1550  0.0564  1.1035  11.00000  0.05    1.10
Q8    1   0.1760  0.1725  0.9098  11.00000  0.05    1.09
Q9    1   0.1749  0.1242  0.9930  11.00000  0.05    1.08
Q10   1   0.1591 -0.1127  1.1747  11.00000  0.05    1.08
Q11   1   0.1688 -0.0666  0.9997  11.00000  0.05    1.06
Q12   1   0.1220  0.5361  0.4319  11.00000  0.05    1.02
Q13   1   0.1412 -0.0859  1.2518  11.00000  0.05    1.00
Q14   1   0.7343  0.3442  0.5169  11.00000  0.05    0.98
Q15   1   0.4957  0.1898  0.6910  11.00000  0.05    0.95
Q16   1   0.5053  0.2979  0.8028  11.00000  0.05    0.92
Q17   1   0.1621 -0.0992  1.0814  11.00000  0.05    0.91
Q18   1   0.2018  0.1188  0.7766  11.00000  0.05    0.91
Q19   1   0.2728  0.4952  0.6374  11.00000  0.05    0.88
Q20   1   0.1539 -0.1929  1.1452  11.00000  0.05    0.87
Q21   1   0.1647  0.0710  1.0362  11.00000  0.05    0.87
Q22   1   0.1436 -0.1640  1.1270  11.00000  0.05    0.87
Q23   1   0.5277  0.2348  0.8436  11.00000  0.05    0.85
Q24   1   0.3747  0.5015  0.6535  11.00000  0.05    0.85
Q25   1   0.2022  0.2035  0.7786  11.00000  0.05    0.84
Q26   1   0.1817  0.0583  0.8527  11.00000  0.05    0.82
Q27   1   0.6638  0.3293  0.6010  11.00000  0.05    0.79
Q28   1   0.1443  0.0395  1.1961  11.00000  0.05    0.77
Q29   1   0.5173  0.1734  1.0316  11.00000  0.05    0.76
Q30   1   0.5244  0.3392  0.8923  11.00000  0.05    0.76
Q31   1   0.5024  0.0809  0.6964  11.00000  0.05    0.73
Q32   1   0.8071  0.4427  0.6253  11.00000  0.05    0.73
Q33   1   0.5406  0.3206  0.8789  11.00000  0.05    0.73
Q34   1   0.7994  0.2724  0.5933  11.00000  0.05    0.72
Q35   1   0.1789  0.2161  1.0622  11.00000  0.05    0.72
Q36   1   0.4119  0.4026  0.9385  11.00000  0.05    0.71
Q37   1   0.6237  0.0831  0.5640  11.00000  0.05    0.70
Q38   1   0.6195  0.4023  0.6546  11.00000  0.05    0.69
Q39   1   0.1936  0.3645  0.7734  11.00000  0.05    0.69
Q40   1   0.1399  0.0060  1.2805  11.00000  0.05    0.69
Q41   1   0.8161  0.3879  0.4683  11.00000  0.05    0.69
Q42   1   0.6763  0.3786  0.6105  11.00000  0.05    0.68
Q43   1   0.6255  0.2668  0.2650  11.00000  0.05    0.67
Q44   1   0.1805  0.3161  0.8905  11.00000  0.05    0.67
Q45   1   0.1413 -0.1630  1.2323  11.00000  0.05    0.67
Q46   1   0.8039  0.1851  0.3245  11.00000  0.05    0.66
Q47   1   0.5805  0.3062  0.5718  11.00000  0.05    0.66
Q48   1   0.1104  0.6556  0.8213  11.00000  0.05    0.64
Q49   1   0.5640 -0.0035  0.4538  11.00000  0.05    0.64
Q50   1   0.8188  0.3239  0.5795  11.00000  0.05    0.64
;

loop_
_symmetry_equiv_pos_site_id
_space_group_symop_operation_xyz
1 +X,+Y,+Z
2 -X,-Y,-Z

loop_
_atom_site_label
_atom_site_type_symbol
_atom_site_fract_x
_atom_site_fract_y
_atom_site_fract_z
_atom_site_U_iso_or_equiv
_atom_site_adp_type
_atom_site_occupancy
_atom_site_site_symmetry_multiplicity
_atom_site_calc_flag
Rh1 Rh 0.51211(9) 0.04873(7) 0.55655(7) 0.0328(3) Uani 1 2 d
Rh2 Rh 0.51124(9) 0.44435(7) 0.94702(8) 0.0400(4) Uani 1 2 d
F1 F 0.1085(8) 0.2533(7) 0.4370(9) 0.087(4) Uani 1 2 d
F2 F 0.0831(9) 0.1657(8) 0.3432(8) 0.086(3) Uani 1 2 d
F3 F 0.0437(10) 0.1137(9) 0.4941(9) 0.106(4) Uani 1 2 d
F4 F 0.6954(16) 0.2682(8) 0.3072(10) 0.142(6) Uani 1 2 d
F5 F 0.8146(8) 0.1375(7) 0.2895(7) 0.072(3) Uani 1 2 d
F6 F 0.6455(9) 0.1986(9) 0.2036(7) 0.093(4) Uani 1 2 d
F7 F 0.0895(9) 0.5894(11) 0.8229(11) 0.155(7) Uani 1 2 d
F8 F 0.0357(8) 0.5967(8) 0.9652(9) 0.096(4) Uani 1 2 d
F9 F 0.0954(8) 0.7174(8) 0.8720(9) 0.093(4) Uani 1 2 d
F10 F 0.3487(9) 0.2071(6) 1.1915(7) 0.061(2) Uani 1 2 d
F11 F 0.1971(8) 0.3337(7) 1.1994(8) 0.080(3) Uani 1 2 d
F12 F 0.3645(10) 0.2901(7) 1.2942(6) 0.073(3) Uani 1 2 d
O1 O 0.3283(7) 0.1290(5) 0.5153(6) 0.0278(17) Uani 1 2 d
O2 O 0.3033(8) 0.0378(6) 0.4069(6) 0.040(2) Uani 1 2 d
O3 O 0.5999(8) 0.1415(6) 0.4480(6) 0.0340(18) Uani 1 2 d
O4 O 0.5748(7) 0.0495(6) 0.3430(6) 0.0324(18) Uani 1 2 d
O5 O 0.3250(8) 0.5095(6) 0.8973(7) 0.041(2) Uani 1 2 d
O6 O 0.3047(8) 0.6161(6) 0.9931(7) 0.044(2) Uani 1 2 d
O7 O 0.4285(8) 0.3462(6) 1.0525(7) 0.043(2) Uani 1 2 d
O8 O 0.4078(8) 0.4521(6) 1.1516(7) 0.046(2) Uani 1 2 d
N1 N 0.5281(10) 0.1346(8) 0.6666(8) 0.041(3) Uani 1 2 d
N2 N 0.5225(11) 0.3338(7) 0.8561(10) 0.052(3) Uani 1 2 d
C1 C 0.2659(13) 0.1043(9) 0.4526(9) 0.041(3) Uani 1 2 d
C2 C 0.1187(12) 0.1613(12) 0.4322(12) 0.054(4) Uani 1 2 d
C3 C 0.6117(12) 0.1182(9) 0.3683(10) 0.038(3) Uani 1 2 d
C4 C 0.6936(13) 0.1825(10) 0.2898(11) 0.046(3) Uani 1 2 d
C5 C 0.5248(12) 0.1489(11) 0.7370(13) 0.056(4) Uani 1 2 d
C6 C 0.5216(12) 0.1565(11) 0.8391(11) 0.046(3) Uani 1 2 d
C7 C 0.5246(11) 0.2636(12) 0.8443(11) 0.052(4) Uani 1 2 d
C8 C 0.5090(13) 0.0812(10) 0.9171(10) 0.044(3) Uani 1 2 d
C9 C 0.5021(12) 0.0985(11) 1.0138(10) 0.045(3) Uani 1 2 d
C10 C 0.4908(11) 0.0199(11) 1.0938(12) 0.053(4) Uani 1 2 d
C11 C 0.2606(12) 0.5794(10) 0.9328(12) 0.050(4) Uani 1 2 d
C12 C 0.1218(13) 0.6222(12) 0.8952(14) 0.060(4) Uani 1 2 d
C13 C 0.3952(12) 0.3723(10) 1.1308(10) 0.040(3) Uani 1 2 d
C14 C 0.3250(12) 0.3000(9) 1.2062(10) 0.038(3) Uani 1 2 d
C15 C 0.178(3) 0.4333(19) 0.5471(19) 0.015(3) Uani 0.34 2 d
C16 C 0.312(3) 0.3806(18) 0.5190(18) 0.014(3) Uani 0.34 2 d
C17 C 0.421(3) 0.3886(19) 0.5630(19) 0.016(2) Uani 0.34 2 d
C18 C 0.540(3) 0.343(2) 0.547(2) 0.018(3) Uani 0.34 2 d
C19 C 0.662(3) 0.356(2) 0.597(2) 0.018(2) Uani 0.34 2 d
C20 C 0.774(3) 0.296(2) 0.568(2) 0.021(3) Uani 0.34 2 d
C21 C 0.902(3) 0.305(2) 0.622(2) 0.022(3) Uani 0.34 2 d
C22 C 0.891(3) 0.376(2) 0.682(2) 0.021(3) Uani 0.34 2 d
C23 C 0.766(3) 0.428(2) 0.687(2) 0.020(3) Uani 0.34 2 d
C24 C 0.652(3) 0.419(2) 0.650(2) 0.018(2) Uani 0.34 2 d
C25 C 0.526(3) 0.4665(19) 0.6675(19) 0.017(3) Uani 0.34 2 d
C26 C 0.413(3) 0.4568(19) 0.6325(19) 0.016(2) Uani 0.34 2 d
C27 C 0.288(3) 0.5110(19) 0.6510(19) 0.016(3) Uani 0.34 2 d
C28 C 0.166(3) 0.4986(19) 0.6042(19) 0.016(3) Uani 0.34 2 d
C29 C 0.203(4) 0.318(3) 0.758(3) 0.053(11) Uiso 0.34 2 d
C30 C 0.204(4) 0.255(3) 0.711(3) 0.045(9) Uiso 0.34 2 d
C31 C 0.203(2) 0.1687(16) 0.7439(17) 0.052(5) Uiso 0.66 2 d
C32 C 0.181(3) 0.127(2) 0.842(2) 0.019(6) Uiso 0.34 2 d
C33 C 0.174(3) 0.030(3) 0.891(2) 0.021(7) Uiso 0.34 2 d
C34 C 0.167(3) -0.010(3) 1.004(3) 0.030(7) Uiso 0.34 2 d
C35 C 0.164(3) -0.113(3) 1.040(2) 0.023(7) Uiso 0.34 2 d
C36 C 0.159(3) -0.139(2) 1.130(3) 0.024(6) Uiso 0.34 2 d
C37 C 0.149(3) -0.066(2) 1.202(2) 0.011(5) Uiso 0.34 2 d
C38 C 0.155(3) 0.030(2) 1.158(2) 0.016(5) Uiso 0.34 2 d
C39 C 0.164(3) 0.042(3) 1.068(3) 0.033(8) Uiso 0.34 2 d
C40 C 0.167(3) 0.160(2) 1.011(2) 0.019(6) Uiso 0.34 2 d
C41 C 0.178(3) 0.204(3) 0.902(2) 0.018(6) Uiso 0.34 2 d
C42 C 0.191(3) 0.308(3) 0.853(3) 0.033(8) Uiso 0.34 2 d
C43 C 0.205(3) 0.245(2) 0.787(2) 0.019(6) Uiso 0.32 2 d
C44 C 0.196(4) 0.091(3) 0.795(3) 0.033(8) Uiso 0.32 2 d
C45 C 0.179(3) 0.076(3) 0.891(3) 0.027(8) Uiso 0.32 2 d
C46 C 0.168(3) -0.024(2) 0.953(2) 0.016(6) Uiso 0.32 2 d
C47 C 0.163(3) -0.068(3) 1.045(2) 0.016(6) Uiso 0.32 2 d
C48 C 0.160(3) -0.170(2) 1.095(3) 0.024(7) Uiso 0.32 2 d
C49 C 0.152(4) -0.181(3) 1.185(3) 0.034(8) Uiso 0.32 2 d
C50 C 0.148(5) -0.132(4) 1.238(4) 0.058(12) Uiso 0.32 2 d
C51 C 0.144(5) -0.028(4) 1.211(4) 0.058(14) Uiso 0.32 2 d
C52 C 0.157(3) 0.000(3) 1.115(3) 0.024(7) Uiso 0.32 2 d
C53 C 0.157(3) 0.100(2) 1.049(2) 0.010(5) Uiso 0.32 2 d
C54 C 0.172(4) 0.147(3) 0.951(3) 0.042(9) Uiso 0.32 2 d
C55 C 0.190(4) 0.259(4) 0.879(3) 0.039(10) Uiso 0.32 2 d

loop_
_atom_site_aniso_label
_atom_site_aniso_U_11
_atom_site_aniso_U_22
_atom_site_aniso_U_33
_atom_site_aniso_U_12
_atom_site_aniso_U_13
_atom_site_aniso_U_23
Rh1 0.0338(5) 0.0418(6) 0.0274(5) -0.0093(4) 0.0014(4) -0.0151(4)
Rh2 0.0291(5) 0.0412(7) 0.0585(8) -0.0045(4) 0.0001(5) -0.0296(5)
F1 0.038(5) 0.077(6) 0.150(11) 0.020(5) -0.019(6) -0.054(7)
F2 0.045(5) 0.123(8) 0.089(8) 0.024(5) -0.028(5) -0.047(7)
F3 0.050(6) 0.141(10) 0.103(10) -0.011(6) 0.022(6) 0.005(8)
F4 0.257(17) 0.071(7) 0.123(11) -0.096(9) 0.125(11) -0.039(7)
F5 0.037(4) 0.088(6) 0.075(7) -0.013(4) 0.008(4) 0.006(5)
F6 0.054(6) 0.141(9) 0.057(7) -0.031(6) 0.001(5) 0.032(6)
F7 0.040(6) 0.255(16) 0.205(16) 0.061(8) -0.064(8) -0.175(14)
F8 0.035(5) 0.104(8) 0.113(10) -0.013(5) 0.001(5) 0.036(7)
F9 0.027(4) 0.090(7) 0.131(11) 0.002(5) -0.005(5) 0.019(7)
F10 0.071(6) 0.047(5) 0.070(6) -0.010(4) 0.006(5) -0.023(4)
F11 0.024(4) 0.089(7) 0.111(9) 0.001(4) 0.003(5) -0.003(6)
F12 0.087(7) 0.101(7) 0.041(5) -0.044(6) -0.005(5) -0.014(5)
O1 0.023(4) 0.036(4) 0.027(4) -0.007(3) -0.001(3) -0.012(3)
O2 0.026(4) 0.058(5) 0.036(5) -0.006(4) -0.004(4) -0.014(4)
O3 0.034(4) 0.038(5) 0.035(5) -0.012(4) 0.000(4) -0.015(4)
O4 0.030(4) 0.042(5) 0.029(5) -0.009(4) 0.006(3) -0.015(4)
O5 0.029(4) 0.049(5) 0.049(6) -0.004(4) -0.003(4) -0.024(4)
O6 0.027(4) 0.048(5) 0.061(6) 0.004(4) 0.001(4) -0.029(5)
O7 0.028(4) 0.043(5) 0.064(7) -0.007(4) -0.003(4) -0.025(5)
O8 0.033(5) 0.041(5) 0.075(7) -0.010(4) 0.006(4) -0.032(5)
N1 0.037(6) 0.069(7) 0.035(6) -0.033(5) 0.011(5) -0.027(6)
N2 0.058(7) 0.028(6) 0.084(10) -0.020(5) 0.044(7) -0.038(6)
C1 0.040(7) 0.043(7) 0.033(7) 0.005(6) 0.000(6) -0.008(6)
C2 0.020(6) 0.085(11) 0.064(11) 0.003(7) -0.010(6) -0.038(9)
C3 0.035(6) 0.039(7) 0.044(8) -0.015(6) -0.003(5) -0.010(6)
C4 0.040(7) 0.044(8) 0.052(9) -0.019(6) 0.018(6) -0.004(7)
C5 0.033(7) 0.077(10) 0.090(12) -0.012(7) 0.007(7) -0.075(10)
C6 0.028(6) 0.070(9) 0.055(9) -0.006(6) -0.002(6) -0.045(8)
C7 0.023(6) 0.083(10) 0.079(11) -0.022(6) 0.009(6) -0.066(9)
C8 0.039(7) 0.059(8) 0.043(8) -0.002(6) -0.007(6) -0.029(7)
C9 0.026(6) 0.072(9) 0.041(8) 0.002(6) -0.009(5) -0.031(7)
C10 0.020(6) 0.074(10) 0.084(12) -0.006(6) -0.002(6) -0.057(9)
C11 0.027(6) 0.043(8) 0.082(12) -0.014(6) -0.009(7) -0.013(7)
C12 0.024(7) 0.061(10) 0.090(14) 0.009(7) -0.003(7) -0.019(9)
C13 0.034(6) 0.051(8) 0.044(8) -0.009(6) 0.002(6) -0.025(6)
C14 0.027(6) 0.034(7) 0.052(9) 0.001(5) -0.004(5) -0.013(6)
C15 0.018(5) 0.014(6) 0.010(6) -0.003(5) -0.001(5) 0.002(5)
C16 0.019(5) 0.011(6) 0.009(5) -0.003(5) -0.002(5) 0.001(5)
C17 0.019(5) 0.014(5) 0.012(5) -0.002(4) 0.001(4) 0.003(4)
C18 0.020(5) 0.017(5) 0.014(5) -0.003(5) 0.001(4) 0.002(4)
C19 0.018(5) 0.019(5) 0.015(5) -0.003(4) 0.003(4) 0.001(4)
C20 0.021(5) 0.023(6) 0.018(6) -0.003(5) 0.005(5) -0.003(5)
C21 0.021(5) 0.024(6) 0.018(6) -0.004(5) 0.004(5) -0.004(5)
C22 0.021(5) 0.023(6) 0.018(6) -0.002(5) 0.003(5) -0.004(5)
C23 0.019(5) 0.021(6) 0.017(6) -0.002(5) 0.003(5) -0.003(5)
C24 0.018(5) 0.018(5) 0.014(5) -0.001(4) 0.004(4) 0.000(4)
C25 0.018(5) 0.017(5) 0.012(5) -0.001(5) 0.000(4) 0.000(4)
C26 0.019(5) 0.016(5) 0.010(5) -0.003(4) -0.001(4) 0.003(4)
C27 0.019(5) 0.015(6) 0.011(5) -0.002(5) 0.001(5) 0.001(5)
C28 0.019(5) 0.016(6) 0.010(6) -0.003(5) 0.002(5) 0.002(5)

loop_
_atom_type_symbol
_atom_type_description
_atom_type_scat_dispersion_real
_atom_type_scat_dispersion_imag
_atom_type_scat_source
C C 0.0033 0.0016
;
International Tables for Crystallography
(Vol. C, Tables 4.2.6.8 and 6.1.1.4)
;
H H 0.0000 0.0000
;
International Tables for Crystallography
(Vol. C, Table 6.1.1.4)
;
N N 0.0061 0.0033
;
International Tables for Crystallography
(Vol. C, Tables 4.2.6.8 and 6.1.1.4)
;
O O 0.0106 0.0060
;
International Tables for Crystallography
(Vol. C, Tables 4.2.6.8 and 6.1.1.4)
;
F F 0.0171 0.0103
;
International Tables for Crystallography
(Vol. C, Tables 4.2.6.8 and 6.1.1.4)
;
Rh Rh -1.1178 0.9187
;
International Tables for Crystallography
(Vol. C, Tables 4.2.6.8 and 6.1.1.4)
;

loop_
_geom_angle_atom_site_label_1
_geom_angle_atom_site_label_2
_geom_angle_atom_site_label_3
_geom_angle
_geom_angle_publ_flag
_geom_angle_site_symmetry_1
_geom_angle_site_symmetry_3
Rh1 Rh1 O1 88.3(3) yes 2_656 .
Rh1 Rh1 O2 88.3(3) yes 2_656 2_656
Rh1 Rh1 O3 88.0(3) yes 2_656 .
Rh1 Rh1 O4 87.8(3) yes 2_656 2_656
Rh1 Rh1 N1 177.1(3) yes 2_656 .
O1 Rh1 O2 176.6(4) yes . 2_656
O1 Rh1 O3 91.6(3) yes . .
O1 Rh1 O4 88.6(3) yes . 2_656
O1 Rh1 N1 91.1(3) yes . .
O2 Rh1 O3 88.5(3) yes 2_656 .
O2 Rh1 O4 91.0(3) yes 2_656 2_656
O2 Rh1 N1 92.3(4) yes 2_656 .
O3 Rh1 O4 175.8(4) yes . 2_656
O3 Rh1 N1 94.9(4) yes . .
O4 Rh1 N1 89.3(4) yes 2_656 .
Rh2 Rh2 O5 87.8(3) yes 2_667 .
Rh2 Rh2 O6 87.5(3) yes 2_667 2_667
Rh2 Rh2 O7 88.4(3) yes 2_667 .
Rh2 Rh2 O8 87.8(3) yes 2_667 2_667
Rh2 Rh2 N2 175.7(3) yes 2_667 .
O5 Rh2 O6 175.1(4) yes . 2_667
O5 Rh2 O7 88.1(3) yes . .
O5 Rh2 O8 91.8(3) yes . 2_667
O5 Rh2 N2 91.3(4) yes . .
O6 Rh2 O7 90.3(3) yes 2_667 .
O6 Rh2 O8 89.5(3) yes 2_667 2_667
O6 Rh2 N2 93.3(4) yes 2_667 .
O7 Rh2 O8 176.2(4) yes . 2_667
O7 Rh2 N2 87.4(4) yes . .
O8 Rh2 N2 96.5(4) yes 2_667 .
Rh1 O1 C1 117.5(7) yes . .
Rh1 O2 C1 116.2(8) yes 2_656 .
Rh1 O3 C3 115.8(8) yes . .
Rh1 O4 C3 117.8(8) yes 2_656 .
Rh2 O5 C11 119.1(9) yes . .
Rh2 O6 C11 119.5(8) yes 2_667 .
Rh2 O7 C13 117.0(8) yes . .
Rh2 O8 C13 118.9(9) yes 2_667 .
Rh1 N1 C5 157.0(12) yes . .
Rh2 N2 C7 155.0(13) yes . .
O1 C1 O2 129.6(11) yes . .
O1 C1 C2 114.9(12) yes . .
O2 C1 C2 115.4(13) yes . .
F1 C2 F2 106.0(12) yes . .
F1 C2 F3 111.7(14) yes . .
F1 C2 C1 110.7(12) yes . .
F2 C2 F3 110.5(14) yes . .
F2 C2 C1 109.9(12) yes . .
F3 C2 C1 107.9(11) yes . .
O3 C3 O4 130.5(11) yes . .
O3 C3 C4 115.2(12) yes . .
O4 C3 C4 114.2(12) yes . .
F4 C4 F5 107.7(14) yes . .
F4 C4 F6 108.2(12) yes . .
F4 C4 C3 111.1(13) yes . .
F5 C4 F6 107.3(13) yes . .
F5 C4 C3 110.4(10) yes . .
F6 C4 C3 112.0(12) yes . .
N1 C5 C6 173.6(16) yes . .
C5 C6 C7 111.3(12) yes . .
C5 C6 C8 124.9(15) yes . .
C7 C6 C8 123.7(15) yes . .
N2 C7 C6 173.3(16) yes . .
C6 C8 C9 120.0(14) yes . .
C6 C8 C10 120.4(15) yes . 2_657
C9 C8 C10 119.4(12) yes . 2_657
C8 C9 C10 119.5(15) yes . .
C8 C10 C9 121.0(16) yes 2_657 .
O5 C11 O6 125.9(11) yes . .
O5 C11 C12 116.4(15) yes . .
O6 C11 C12 117.7(14) yes . .
F7 C12 F8 106.2(14) yes . .
F7 C12 F9 109.1(15) yes . .
F7 C12 C11 113.8(14) yes . .
F8 C12 F9 103.5(13) yes . .
F8 C12 C11 109.3(13) yes . .
F9 C12 C11 114.0(14) yes . .
O7 C13 O8 127.9(12) yes . .
O7 C13 C14 115.9(12) yes . .
O8 C13 C14 116.1(12) yes . .
F10 C14 F11 108.8(11) yes . .
F10 C14 F12 106.3(9) yes . .
F10 C14 C13 111.5(11) yes . .
F11 C14 F12 109.0(12) yes . .
F11 C14 C13 108.6(9) yes . .
F12 C14 C13 112.6(12) yes . .
C16 C15 C28 123(3) yes . .
C15 C16 C17 118(3) yes . .
C16 C17 C18 123(3) yes . .
C16 C17 C26 121(2) yes . .
C18 C17 C26 117(3) yes . .
C17 C18 C19 121(3) yes . .
C18 C19 C20 108(3) yes . .
C18 C19 C24 121(2) yes . .
C20 C19 C24 131(3) yes . .
C19 C20 C21 109(3) yes . .
C20 C21 C22 120(2) yes . .
C21 C22 C23 115(3) yes . .
C22 C23 C24 129(3) yes . .
C19 C24 C23 116(3) yes . .
C19 C24 C25 118(3) yes . .
C23 C24 C25 126(3) yes . .
C24 C25 C26 127(3) yes . .
C17 C26 C25 117(2) yes . .
C17 C26 C27 120(2) yes . .
C25 C26 C27 123(3) yes . .
C26 C27 C28 119(3) yes . .
C15 C28 C27 119(2) yes . .
C30 C29 C42 129(4) yes . .
C30 C29 C43 55(4) yes . .
C30 C29 C55 107(4) yes . .
C42 C29 C43 75(4) yes . .
C42 C29 C55 22(3) yes . .
C43 C29 C55 53(3) yes . .
C29 C30 C31 126(4) yes . .
C29 C30 C43 51(3) yes . .
C31 C30 C43 75(3) yes . .
C30 C31 C32 123(3) yes . .
C30 C31 C43 48(3) yes . .
C30 C31 C44 165(4) yes . .
C32 C31 C43 76(2) yes . .
C32 C31 C44 42(3) yes . .
C43 C31 C44 117(3) yes . .
C31 C32 C33 131(3) yes . .
C31 C32 C41 111(2) yes . .
C31 C32 C43 51.3(18) yes . .
C31 C32 C44 56(3) yes . .
C31 C32 C45 151(5) yes . .
C31 C32 C54 145(3) yes . .
C33 C32 C41 118(3) yes . .
C33 C32 C43 174(3) yes . .
C33 C32 C44 75(3) yes . .
C33 C32 C45 21(4) yes . .
C33 C32 C54 84(3) yes . .
C41 C32 C43 60(2) yes . .
C41 C32 C44 166(4) yes . .
C41 C32 C45 97(4) yes . .
C41 C32 C54 34(2) yes . .
C43 C32 C44 107(3) yes . .
C43 C32 C45 155(5) yes . .
C43 C32 C54 94(3) yes . .
C44 C32 C45 96(5) yes . .
C44 C32 C54 158(3) yes . .
C45 C32 C54 63(4) yes . .
C32 C33 C34 126(3) yes . .
C32 C33 C44 39(2) yes . .
C32 C33 C45 29(4) yes . .
C32 C33 C46 152(4) yes . .
C34 C33 C44 163(4) yes . .
C34 C33 C45 97(5) yes . .
C34 C33 C46 27(3) yes . .
C44 C33 C45 67(4) yes . .
C44 C33 C46 168(4) yes . .
C45 C33 C46 123(6) yes . .
C33 C34 C35 117(3) yes . .
C33 C34 C39 127(3) yes . .
C33 C34 C45 22(2) yes . .
C33 C34 C46 35(3) yes . .
C33 C34 C47 136(5) yes . .
C33 C34 C52 155(3) yes . .
C33 C34 C53 104(2) yes . .
C35 C34 C39 117(3) yes . .
C35 C34 C45 138(4) yes . .
C35 C34 C46 82(4) yes . .
C35 C34 C47 20(3) yes . .
C35 C34 C52 88(3) yes . .
C35 C34 C53 139(3) yes . .
C39 C34 C45 105(3) yes . .
C39 C34 C46 162(5) yes . .
C39 C34 C47 97(4) yes . .
C39 C34 C52 28(2) yes . .
C39 C34 C53 22(2) yes . .
C45 C34 C46 57(3) yes . .
C45 C34 C47 158(5) yes . .
C45 C34 C52 133(3) yes . .
C45 C34 C53 83(2) yes . .
C46 C34 C47 101(5) yes . .
C46 C34 C52 170(4) yes . .
C46 C34 C53 139(4) yes . .
C47 C34 C52 69(4) yes . .
C47 C34 C53 119(4) yes . .
C52 C34 C53 50.4(19) yes . .
C34 C35 C36 113(4) yes . .
C34 C35 C46 31(2) yes . .
C34 C35 C47 27(3) yes . .
C34 C35 C48 149(5) yes . .
C36 C35 C46 144(4) yes . .
C36 C35 C47 86(5) yes . .
C36 C35 C48 36(3) yes . .
C46 C35 C47 58(4) yes . .
C46 C35 C48 179(4) yes . .
C47 C35 C48 123(6) yes . .
C35 C36 C37 126(3) yes . .
C35 C36 C47 29(3) yes . .
C35 C36 C48 51(4) yes . .
C35 C36 C49 154(5) yes . .
C35 C36 C50 160(4) yes . .
C35 C36 C52 82(3) yes . .
C37 C36 C47 98(3) yes . .
C37 C36 C48 177(4) yes . .
C37 C36 C49 79(4) yes . .
C37 C36 C50 34(2) yes . .
C37 C36 C52 44.4(18) yes . .
C47 C36 C48 80(4) yes . .
C47 C36 C49 175(4) yes . .
C47 C36 C50 132(4) yes . .
C47 C36 C52 53(2) yes . .
C48 C36 C49 103(5) yes . .
C48 C36 C50 148(5) yes . .
C48 C36 C52 133(4) yes . .
C49 C36 C50 45(4) yes . .
C49 C36 C52 123(5) yes . .
C50 C36 C52 78(3) yes . .
C36 C37 C38 114(3) yes . .
C36 C37 C49 30.1(18) yes . .
C36 C37 C50 70(4) yes . .
C36 C37 C51 154(7) yes . .
C36 C37 C52 79(3) yes . .
C38 C37 C49 145(3) yes . .
C38 C37 C50 175(5) yes . .
C38 C37 C51 40(6) yes . .
C38 C37 C52 35(2) yes . .
C49 C37 C50 40(4) yes . .
C49 C37 C51 174(7) yes . .
C49 C37 C52 109(3) yes . .
C50 C37 C51 136(8) yes . .
C50 C37 C52 149(5) yes . .
C51 C37 C52 75(6) yes . .
C37 C38 C39 111(3) yes . .
C37 C38 C51 22(4) yes . .
C37 C38 C52 73(3) yes . .
C37 C38 C53 138(3) yes . .
C39 C38 C51 133(5) yes . .
C39 C38 C52 38(3) yes . .
C39 C38 C53 28(3) yes . .
C51 C38 C52 95(5) yes . .
C51 C38 C53 159(5) yes . .
C52 C38 C53 65(3) yes . .
C34 C39 C38 139(4) yes . .
C34 C39 C40 109(3) yes . .
C34 C39 C47 31(2) yes . .
C34 C39 C52 99(6) yes . .
C34 C39 C53 117(5) yes . .
C34 C39 C54 80(3) yes . .
C38 C39 C40 113(4) yes . .
C38 C39 C47 107(3) yes . .
C38 C39 C52 40(4) yes . .
C38 C39 C53 104(5) yes . .
C38 C39 C54 141(4) yes . .
C40 C39 C47 140(3) yes . .
C40 C39 C52 152(6) yes . .
C40 C39 C53 11(3) yes . .
C40 C39 C54 28(2) yes . .
C47 C39 C52 67(5) yes . .
C47 C39 C53 148(5) yes . .
C47 C39 C54 112(3) yes . .
C52 C39 C53 143(7) yes . .
C52 C39 C54 177(5) yes . .
C53 C39 C54 37(3) yes . .
C39 C40 C41 128(3) yes . .
C39 C40 C53 9(3) yes . .
C39 C40 C54 93(4) yes . .
C41 C40 C53 136(4) yes . .
C41 C40 C54 35(3) yes . .
C53 C40 C54 101(5) yes . .
C32 C41 C40 113(3) yes . .
C32 C41 C42 120(3) yes . .
C32 C41 C43 65(2) yes . .
C32 C41 C45 27.8(17) yes . .
C32 C41 C54 79(4) yes . .
C32 C41 C55 122(5) yes . .
C40 C41 C42 127(3) yes . .
C40 C41 C43 174(2) yes . .
C40 C41 C45 85(2) yes . .
C40 C41 C54 34(4) yes . .
C40 C41 C55 124(6) yes . .
C42 C41 C43 55(2) yes . .
C42 C41 C45 147(3) yes . .
C42 C41 C54 161(5) yes . .
C42 C41 C55 5(4) yes . .
C43 C41 C45 92(2) yes . .
C43 C41 C54 144(5) yes . .
C43 C41 C55 58(4) yes . .
C45 C41 C54 52(4) yes . .
C45 C41 C55 150(5) yes . .
C54 C41 C55 157(7) yes . .
C29 C42 C41 110(4) yes . .
C29 C42 C43 42(3) yes . .
C29 C42 C55 112(7) yes . .
C41 C42 C43 68(3) yes . .
C41 C42 C55 5(4) yes . .
C43 C42 C55 70(6) yes . .
C29 C43 C30 74(4) yes . .
C29 C43 C31 131(4) yes . .
C29 C43 C32 170(4) yes . .
C29 C43 C41 120(4) yes . .
C29 C43 C42 63(4) yes . .
C29 C43 C55 92(4) yes . .
C30 C43 C31 57(3) yes . .
C30 C43 C32 109(4) yes . .
C30 C43 C41 162(4) yes . .
C30 C43 C42 137(4) yes . .
C30 C43 C55 164(4) yes . .
C31 C43 C32 52.9(18) yes . .
C31 C43 C41 108(2) yes . .
C31 C43 C42 164(3) yes . .
C31 C43 C55 136(3) yes . .
C32 C43 C41 55(2) yes . .
C32 C43 C42 112(3) yes . .
C32 C43 C55 84(3) yes . .
C41 C43 C42 57(2) yes . .
C41 C43 C55 28(3) yes . .
C42 C43 C55 29(3) yes . .
C31 C44 C32 83(4) yes . .
C31 C44 C33 149(4) yes . .
C31 C44 C45 123(4) yes . .
C32 C44 C33 66(3) yes . .
C32 C44 C45 40(3) yes . .
C33 C44 C45 27(3) yes . .
C32 C45 C33 129(7) yes . .
C32 C45 C34 168(5) yes . .
C32 C45 C41 56(4) yes . .
C32 C45 C44 44(3) yes . .
C32 C45 C46 164(5) yes . .
C32 C45 C54 86(4) yes . .
C33 C45 C34 62(4) yes . .
C33 C45 C41 173(5) yes . .
C33 C45 C44 86(5) yes . .
C33 C45 C46 35(4) yes . .
C33 C45 C54 144(5) yes . .
C34 C45 C41 113(3) yes . .
C34 C45 C44 147(4) yes . .
C34 C45 C46 27(2) yes . .
C34 C45 C54 83(3) yes . .
C41 C45 C44 100(3) yes . .
C41 C45 C46 140(3) yes . .
C41 C45 C54 30(2) yes . .
C44 C45 C46 121(4) yes . .
C44 C45 C54 130(4) yes . .
C46 C45 C54 110(3) yes . .
C33 C46 C34 118(5) yes . .
C33 C46 C35 175(4) yes . .
C33 C46 C45 22(3) yes . .
C33 C46 C47 160(4) yes . .
C34 C46 C35 67(3) yes . .
C34 C46 C45 97(4) yes . .
C34 C46 C47 41(3) yes . .
C35 C46 C45 163(4) yes . .
C35 C46 C47 25(2) yes . .
C45 C46 C47 138(4) yes . .
C34 C47 C35 134(6) yes . .
C34 C47 C36 161(5) yes . .
C34 C47 C39 52(4) yes . .
C34 C47 C46 37(3) yes . .
C34 C47 C48 168(5) yes . .
C34 C47 C52 79(4) yes . .
C35 C47 C36 65(4) yes . .
C35 C47 C39 174(5) yes . .
C35 C47 C46 97(5) yes . .
C35 C47 C48 35(4) yes . .
C35 C47 C52 147(5) yes . .
C36 C47 C39 110(3) yes . .
C36 C47 C46 162(4) yes . .
C36 C47 C48 30(2) yes . .
C36 C47 C52 82(3) yes . .
C39 C47 C46 89(3) yes . .
C39 C47 C48 140(3) yes . .
C39 C47 C52 27.8(19) yes . .
C46 C47 C48 131(4) yes . .
C46 C47 C52 116(3) yes . .
C48 C47 C52 112(3) yes . .
C35 C48 C36 92(5) yes . .
C35 C48 C47 23(3) yes . .
C35 C48 C49 134(5) yes . .
C36 C48 C47 70(4) yes . .
C36 C48 C49 42(4) yes . .
C47 C48 C49 111(4) yes . .
C36 C49 C37 71(4) yes . .
C36 C49 C48 35(3) yes . .
C36 C49 C50 103(5) yes . .
C37 C49 C48 106(3) yes . .
C37 C49 C50 32(3) yes . .
C48 C49 C50 138(4) yes . .
C36 C50 C37 76(4) yes . .
C36 C50 C49 32(3) yes . .
C36 C50 C51 92(4) yes . .
C37 C50 C49 108(5) yes . .
C37 C50 C51 17(4) yes . .
C49 C50 C51 125(5) yes . .
C37 C51 C38 118(9) yes . .
C37 C51 C50 28(5) yes . .
C37 C51 C52 80(7) yes . .
C38 C51 C50 145(7) yes . .
C38 C51 C52 38(3) yes . .
C50 C51 C52 108(5) yes . .
C34 C52 C36 77(2) yes . .
C34 C52 C37 133(3) yes . .
C34 C52 C38 155(4) yes . .
C34 C52 C39 53(5) yes . .
C34 C52 C47 31.9(19) yes . .
C34 C52 C51 158(4) yes . .
C34 C52 C53 71(2) yes . .
C36 C52 C37 56(2) yes . .
C36 C52 C38 128(4) yes . .
C36 C52 C39 130(6) yes . .
C36 C52 C47 45.0(19) yes . .
C36 C52 C51 81(3) yes . .
C36 C52 C53 148(3) yes . .
C37 C52 C38 71(3) yes . .
C37 C52 C39 173(6) yes . .
C37 C52 C47 101(3) yes . .
C37 C52 C51 25(3) yes . .
C37 C52 C53 156(4) yes . .
C38 C52 C39 102(6) yes . .
C38 C52 C47 173(4) yes . .
C38 C52 C51 47(4) yes . .
C38 C52 C53 85(4) yes . .
C39 C52 C47 85(5) yes . .
C39 C52 C51 149(6) yes . .
C39 C52 C53 18(4) yes . .
C47 C52 C51 126(4) yes . .
C47 C52 C53 103(3) yes . .
C51 C52 C53 131(4) yes . .
C34 C53 C38 89(2) yes . .
C34 C53 C39 41(4) yes . .
C34 C53 C40 123(4) yes . .
C34 C53 C52 59(2) yes . .
C34 C53 C54 83(3) yes . .
C38 C53 C39 49(4) yes . .
C38 C53 C40 147(4) yes . .
C38 C53 C52 30(2) yes . .
C38 C53 C54 171(3) yes . .
C39 C53 C40 160(5) yes . .
C39 C53 C52 19(4) yes . .
C39 C53 C54 123(5) yes . .
C40 C53 C52 174(4) yes . .
C40 C53 C54 40(3) yes . .
C52 C53 C54 142(4) yes . .
C32 C54 C39 123(3) yes . .
C32 C54 C40 178(4) yes . .
C32 C54 C41 67(4) yes . .
C32 C54 C45 32(2) yes . .
C32 C54 C53 142(4) yes . .
C32 C54 C55 77(3) yes . .
C39 C54 C40 59(3) yes . .
C39 C54 C41 170(5) yes . .
C39 C54 C45 92(3) yes . .
C39 C54 C53 20(2) yes . .
C39 C54 C55 160(4) yes . .
C40 C54 C41 111(6) yes . .
C40 C54 C45 150(5) yes . .
C40 C54 C53 40(3) yes . .
C40 C54 C55 101(4) yes . .
C41 C54 C45 98(5) yes . .
C41 C54 C53 151(6) yes . .
C41 C54 C55 10(3) yes . .
C45 C54 C53 111(3) yes . .
C45 C54 C55 108(4) yes . .
C53 C54 C55 141(4) yes . .
C29 C55 C41 129(6) yes . .
C29 C55 C42 46(5) yes . .
C29 C55 C43 35(2) yes . .
C29 C55 C54 141(5) yes . .
C41 C55 C42 170(8) yes . .
C41 C55 C43 94(6) yes . .
C41 C55 C54 12(4) yes . .
C42 C55 C43 81(6) yes . .
C42 C55 C54 172(7) yes . .
C43 C55 C54 106(4) yes . .

loop_
_geom_bond_atom_site_label_1
_geom_bond_atom_site_label_2
_geom_bond_distance
_geom_bond_publ_flag
_geom_bond_site_symmetry_2
Rh1 Rh1 2.4163(17) yes 2_656
Rh1 O1 2.028(7) yes .
Rh1 O2 2.054(7) yes 2_656
Rh1 O3 2.048(8) yes .
Rh1 O4 2.023(8) yes 2_656
Rh1 N1 2.241(13) yes .
Rh2 Rh2 2.4194(18) yes 2_667
Rh2 O5 2.023(8) yes .
Rh2 O6 2.038(8) yes 2_667
Rh2 O7 2.038(8) yes .
Rh2 O8 2.022(9) yes 2_667
Rh2 N2 2.254(13) yes .
F1 C2 1.30(2) yes .
F2 C2 1.32(2) yes .
F3 C2 1.286(18) yes .
F4 C4 1.30(2) yes .
F5 C4 1.283(15) yes .
F6 C4 1.291(19) yes .
F7 C12 1.31(3) yes .
F8 C12 1.330(19) yes .
F9 C12 1.274(19) yes .
F10 C14 1.353(16) yes .
F11 C14 1.304(13) yes .
F12 C14 1.300(17) yes .
O1 C1 1.269(17) yes .
O2 C1 1.269(17) yes .
O3 C3 1.260(17) yes .
O4 C3 1.236(17) yes .
O5 C11 1.285(18) yes .
O6 C11 1.25(2) yes .
O7 C13 1.280(18) yes .
O8 C13 1.261(18) yes .
N1 C5 1.07(2) yes .
N2 C7 1.04(2) yes .
C1 C2 1.569(17) yes .
C3 C4 1.569(18) yes .
C5 C6 1.49(2) yes .
C6 C7 1.53(2) yes .
C6 C8 1.346(18) yes .
C8 C9 1.46(2) yes .
C8 C10 1.47(2) yes 2_657
C9 C10 1.389(19) yes .
C11 C12 1.497(18) yes .
C13 C14 1.535(17) yes .
C15 C16 1.52(4) yes .
C15 C28 1.36(4) yes .
C16 C17 1.34(4) yes .
C17 C18 1.31(4) yes .
C17 C26 1.54(4) yes .
C18 C19 1.51(4) yes .
C19 C20 1.41(4) yes .
C19 C24 1.31(4) yes .
C20 C21 1.58(4) yes .
C21 C22 1.45(5) yes .
C22 C23 1.36(4) yes .
C23 C24 1.33(4) yes .
C24 C25 1.39(4) yes .
C25 C26 1.31(4) yes .
C26 C27 1.42(4) yes .
C27 C28 1.49(4) yes .
C29 C30 1.23(7) yes .
C29 C42 1.34(6) yes .
C29 C43 1.00(5) yes .
C29 C55 1.73(6) yes .
C30 C31 1.19(4) yes .
C30 C43 1.05(5) yes .
C31 C32 1.40(4) yes .
C31 C43 1.37(4) yes .
C31 C44 1.17(4) yes .
C32 C33 1.38(4) yes .
C32 C41 1.54(5) yes .
C32 C43 1.70(4) yes .
C32 C44 0.94(6) yes .
C32 C45 0.87(5) yes .
C32 C54 1.65(6) yes .
C33 C34 1.56(5) yes .
C33 C44 1.45(5) yes .
C33 C45 0.65(6) yes .
C33 C46 1.02(4) yes .
C34 C35 1.41(5) yes .
C34 C39 1.32(6) yes .
C34 C45 1.76(5) yes .
C34 C46 0.80(5) yes .
C34 C47 0.88(5) yes .
C34 C52 1.63(6) yes .
C34 C53 1.80(5) yes .
C35 C36 1.24(5) yes .
C35 C46 1.52(4) yes .
C35 C47 0.66(6) yes .
C35 C48 0.97(4) yes .
C36 C37 1.62(5) yes .
C36 C47 1.37(4) yes .
C36 C48 0.74(6) yes .
C36 C49 0.86(5) yes .
C36 C50 1.57(7) yes .
C36 C52 1.91(5) yes .
C37 C38 1.35(4) yes .
C37 C49 1.69(6) yes .
C37 C50 0.94(6) yes .
C37 C51 0.58(7) yes .
C37 C52 1.36(4) yes .
C38 C39 1.25(5) yes .
C38 C51 0.98(6) yes .
C38 C52 0.82(5) yes .
C38 C53 1.61(4) yes .
C39 C40 1.65(5) yes .
C39 C47 1.67(6) yes .
C39 C52 0.78(5) yes .
C39 C53 0.77(5) yes .
C39 C54 1.93(5) yes .
C40 C41 1.52(4) yes .
C40 C53 0.91(4) yes .
C40 C54 0.91(6) yes .
C41 C42 1.48(5) yes .
C41 C43 1.63(4) yes .
C41 C45 1.85(6) yes .
C41 C54 0.94(5) yes .
C41 C55 0.78(6) yes .
C42 C43 1.45(6) yes .
C42 C55 0.70(6) yes .
C43 C55 1.38(6) yes .
C44 C45 1.34(5) yes .
C45 C46 1.48(5) yes .
C45 C54 1.47(7) yes .
C46 C47 1.30(4) yes .
C47 C48 1.44(5) yes .
C47 C52 1.55(6) yes .
C48 C49 1.26(6) yes .
C49 C50 1.14(7) yes .
C50 C51 1.41(8) yes .
C51 C52 1.34(7) yes .
C52 C53 1.47(4) yes .
C53 C54 1.40(5) yes .
C54 C55 1.68(6) yes .

loop_
_geom_contact_atom_site_label_1
_geom_contact_atom_site_label_2
_geom_contact_distance
_geom_contact_publ_flag
_geom_contact_site_symmetry_2
F1 O1 2.664(10) no .
F1 O2 3.426(13) no .
F2 O1 3.451(13) no .
F2 O2 2.638(11) no .
F3 O1 2.986(13) no .
F3 O2 3.022(13) no .
F4 O3 2.612(15) no .
F4 O4 3.430(16) no .
F5 O3 3.098(12) no .
F5 O4 2.931(12) no .
F6 O3 3.410(13) no .
F6 O4 2.680(13) no .
F7 O5 2.601(13) no .
F7 O6 3.469(18) no .
F8 O5 3.203(12) no .
F8 O6 2.862(13) no .
F9 O5 3.347(12) no .
F9 O6 2.736(12) no .
F10 O7 2.627(12) no .
F10 O8 3.505(12) no .
F10 C9 3.473(18) no .
F10 C10 3.367(19) no .
F11 O7 3.101(13) no .
F11 O8 2.912(13) no .
F12 O7 3.406(13) no .
F12 O8 2.730(12) no .
O1 C3 3.518(14) no .
O1 C3 3.399(13) no 2_656
O2 C3 3.515(15) no .
O2 C3 3.431(14) no 2_656
O3 C1 3.540(16) no .
O3 C1 3.427(13) no 2_656
O4 C1 3.518(15) no .
O4 C1 3.416(14) no 2_656
O4 C5 3.59(2) no 2_656
O5 C13 3.424(15) no .
O5 C13 3.520(16) no 2_667
O6 C13 3.464(14) no .
O6 C13 3.492(15) no 2_667
O7 C7 3.51(2) no .
O7 C11 3.451(14) no .
O7 C11 3.549(16) no 2_667
O8 C11 3.423(18) no .
O8 C11 3.543(16) no 2_667
N1 C7 3.47(2) no .
N1 C8 3.468(18) no .
N1 C10 3.572(18) no 2_657
N2 C5 3.45(2) no .
N2 C8 3.461(18) no .
N2 C9 3.530(17) no .
C1 C3 3.549(16) no 2_656
C5 C10 2.94(2) no 2_657
C7 C9 2.928(19) no .
C8 C8 2.865(18) no 2_657
C9 C9 2.90(2) no 2_657
C10 C10 2.87(3) no 2_657
C15 C26 2.84(4) no .
C16 C27 2.92(4) no .
C17 C24 2.86(4) no .
C17 C28 2.90(4) no .
C18 C25 2.72(4) no .
C19 C22 2.77(4) no .
C19 C26 2.77(4) no .
C20 C23 2.82(5) no .
C21 C24 2.83(4) no .
C29 C44 3.12(6) no .
C29 C45 3.50(6) no .
C30 C33 3.58(5) no .
C30 C45 3.14(5) no .
C30 C54 3.41(6) no .
C31 C46 3.54(3) no .
C32 C47 3.46(4) no .
C33 C40 2.79(5) no .
C33 C48 3.50(4) no .
C33 C55 3.21(7) no .
C34 C49 3.06(5) no .
C34 C50 3.36(6) no .
C35 C38 2.92(5) no .
C35 C51 2.97(8) no .
C35 C54 3.56(6) no .
C37 C46 3.46(4) no .
C38 C46 3.20(5) no .
C38 C48 3.15(5) no .
C39 C49 3.17(5) no .
C39 C50 3.00(6) no .
C40 C44 3.45(5) no .
C40 C46 2.91(5) no .
C40 C51 3.40(6) no .
C42 C44 3.37(6) no .
C42 C53 3.56(5) no .
C44 C55 2.91(7) no .
C46 C49 3.49(5) no .
C48 C51 2.88(8) no .
F1 F11 3.434(16) no 1_554
F1 F12 3.290(14) no 1_554
F1 C15 3.49(3) no .
F1 C16 3.39(3) no .
F1 C21 3.47(3) no 1_455
F2 F5 2.995(13) no 1_455
F2 F9 3.492(15) no 2_566
F2 F10 3.448(13) no 1_554
F2 F11 3.081(14) no 1_554
F2 F12 3.587(15) no 1_554
F2 C14 3.598(16) no 1_554
F3 F3 3.435(19) no 2_556
F4 F7 3.418(19) no 2_666
F4 F9 3.264(18) no 2_666
F4 F12 3.345(19) no 1_554
F4 C12 3.55(2) no 2_666
F4 C27 3.34(3) no 2_666
F5 F2 2.995(13) no 1_655
F5 F9 2.906(13) no 2_666
F6 F9 3.137(14) no 2_666
F6 F10 3.021(13) no 1_554
F6 F12 3.288(14) no 1_554
F6 O6 3.400(13) no 2_666
F6 O7 3.202(12) no 1_554
F6 C11 3.506(17) no 2_666
F6 C13 3.194(14) no 1_554
F6 C14 3.327(14) no 1_554
F7 F4 3.418(19) no 2_666
F7 F11 2.929(12) no 2_567
F7 C27 3.40(3) no .
F8 F8 2.862(15) no 2_567
F8 F11 3.243(14) no 2_567
F9 F2 3.492(15) no 2_566
F9 F4 3.264(18) no 2_666
F9 F5 2.906(13) no 2_666
F9 F6 3.137(14) no 2_666
F9 F11 3.444(14) no 2_567
F9 C4 3.322(17) no 2_666
F9 C40 3.52(3) no 2_567
F10 F2 3.448(13) no 1_556
F10 F6 3.021(13) no 1_556
F10 O2 3.448(11) no 1_556
F10 O4 3.312(10) no 1_556
F10 C3 3.578(15) no 1_556
F10 C38 3.58(3) no .
F10 C40 3.50(4) no .
F11 F1 3.434(16) no 1_556
F11 F2 3.081(14) no 1_556
F11 F7 2.929(12) no 2_567
F11 F8 3.243(14) no 2_567
F11 F9 3.444(14) no 2_567
F11 C12 3.460(17) no 2_567
F12 F1 3.290(14) no 1_556
F12 F2 3.587(15) no 1_556
F12 F4 3.345(19) no 1_556
F12 F6 3.288(14) no 1_556
F12 O1 3.433(11) no 1_556
F12 O3 3.342(11) no 1_556
F12 O4 3.579(12) no 1_556
F12 C1 3.274(15) no 1_556
F12 C2 3.595(18) no 1_556
F12 C3 3.163(14) no 1_556
F12 C4 3.431(16) no 1_556
O1 F12 3.433(11) no 1_554
O1 C16 3.53(3) no .
O2 F10 3.448(11) no 1_554
O3 F12 3.342(11) no 1_554
O3 C18 3.43(3) no .
O4 F10 3.312(10) no 1_554
O4 F12 3.579(12) no 1_554
O5 C27 3.55(3) no .
O5 C42 3.56(5) no .
O6 F6 3.400(13) no 2_666
O7 F6 3.202(12) no 1_556
O8 C23 3.45(3) no 2_667
O8 C25 3.22(3) no 2_667
N1 C17 3.48(3) no .
N1 C18 3.01(3) no .
N1 C19 3.52(3) no .
N1 C30 3.55(4) no .
N1 C31 3.45(2) no .
N2 C23 3.59(3) no .
N2 C24 3.21(3) no .
N2 C25 2.86(3) no .
N2 C26 3.34(3) no .
N2 C42 3.47(4) no .
N2 C48 3.59(3) no 2_657
C1 F12 3.274(15) no 1_554
C2 F12 3.595(18) no 1_554
C3 F10 3.578(15) no 1_554
C3 F12 3.163(14) no 1_554
C4 F9 3.322(17) no 2_666
C4 F12 3.431(16) no 1_554
C5 C18 3.34(3) no .
C5 C19 3.57(3) no .
C5 C30 3.33(4) no .
C5 C31 3.25(3) no .
C5 C37 3.39(3) no 2_657
C5 C43 3.42(3) no .
C5 C50 3.34(5) no 2_657
C5 C51 3.51(5) no 2_657
C6 C31 3.53(3) no .
C6 C32 3.57(3) no .
C6 C35 3.58(3) no 2_657
C6 C36 3.27(3) no 2_657
C6 C37 3.46(3) no 2_657
C6 C41 3.58(3) no .
C6 C43 3.28(3) no .
C6 C47 3.55(3) no 2_657
C6 C48 3.46(4) no 2_657
C6 C49 3.41(4) no 2_657
C6 C50 3.50(5) no 2_657
C6 C52 3.59(3) no 2_657
C6 C55 3.52(4) no .
C7 C24 3.44(3) no .
C7 C25 3.29(3) no .
C7 C26 3.57(3) no .
C7 C29 3.44(4) no .
C7 C36 3.37(3) no 2_657
C7 C42 3.35(4) no .
C7 C43 3.46(3) no .
C7 C48 3.30(3) no 2_657
C7 C49 3.35(4) no 2_657
C7 C55 3.45(4) no .
C8 C32 3.45(3) no .
C8 C34 3.42(3) no 2_657
C8 C35 3.54(4) no 2_657
C8 C39 3.46(4) no 2_657
C8 C41 3.49(3) no .
C8 C45 3.42(4) no .
C8 C47 3.38(3) no 2_657
C8 C52 3.45(3) no 2_657
C8 C54 3.45(4) no .
C9 C33 3.59(3) no 2_657
C9 C34 3.41(3) no 2_657
C9 C35 3.50(3) no 2_657
C9 C40 3.37(3) no .
C9 C46 3.35(3) no 2_657
C9 C47 3.47(3) no 2_657
C9 C53 3.54(3) no .
C9 C54 3.42(4) no .
C10 C33 3.37(3) no 2_657
C10 C38 3.51(3) no .
C10 C39 3.32(4) no .
C10 C40 3.60(3) no .
C10 C44 3.53(4) no 2_657
C10 C45 3.39(3) no 2_657
C10 C46 3.53(3) no 2_657
C10 C52 3.47(4) no .
C10 C53 3.42(3) no .
C11 F6 3.506(17) no 2_666
C12 F4 3.55(2) no 2_666
C12 F11 3.460(17) no 2_567
C13 F6 3.194(14) no 1_556
C14 F2 3.598(16) no 1_556
C14 F6 3.327(14) no 1_556
C15 F1 3.49(3) no .
C15 C22 3.56(4) no 1_455
C15 C23 3.50(4) no 2_666
C15 C29 3.03(5) no .
C15 C30 2.94(4) no .
C16 F1 3.39(3) no .
C16 O1 3.53(3) no .
C16 C23 3.45(3) no 2_666
C16 C24 3.28(3) no 2_666
C16 C25 3.54(4) no 2_666
C16 C29 3.49(5) no .
C16 C30 3.14(5) no .
C17 N1 3.48(3) no .
C17 C24 3.51(3) no 2_666
C17 C25 3.48(3) no 2_666
C17 C29 3.56(5) no .
C17 C30 3.47(5) no .
C18 O3 3.43(3) no .
C18 N1 3.01(3) no .
C18 C5 3.34(3) no .
C18 C25 3.51(3) no 2_666
C18 C26 3.38(3) no 2_666
C19 N1 3.52(3) no .
C19 C5 3.57(3) no .
C20 C27 3.57(3) no 2_666
C20 C28 3.41(4) no 2_666
C20 C49 3.54(5) no 2_657
C20 C50 3.14(5) no 2_657
C21 F1 3.47(3) no 1_655
C21 C30 3.27(5) no 1_655
C21 C31 3.56(3) no 1_655
C21 C49 2.96(5) no 2_657
C21 C50 2.84(5) no 2_657
C22 C15 3.56(4) no 1_655
C22 C28 3.57(4) no 1_655
C22 C29 3.29(5) no 1_655
C22 C30 3.33(4) no 1_655
C22 C43 3.57(4) no 1_655
C22 C49 3.01(4) no 2_657
C22 C50 3.41(6) no 2_657
C23 O8 3.45(3) no 2_667
C23 N2 3.59(3) no .
C23 C15 3.50(4) no 2_666
C23 C16 3.45(3) no 2_666
C23 C49 3.46(4) no 2_657
C24 N2 3.21(3) no .
C24 C7 3.44(3) no .
C24 C16 3.28(3) no 2_666
C24 C17 3.51(3) no 2_666
C25 O8 3.22(3) no 2_667
C25 N2 2.86(3) no .
C25 C7 3.29(3) no .
C25 C16 3.54(4) no 2_666
C25 C17 3.48(3) no 2_666
C25 C18 3.51(3) no 2_666
C26 N2 3.34(3) no .
C26 C7 3.57(3) no .
C26 C18 3.38(3) no 2_666
C26 C29 3.33(5) no .
C27 F4 3.34(3) no 2_666
C27 F7 3.40(3) no .
C27 O5 3.55(3) no .
C27 C20 3.57(3) no 2_666
C27 C29 3.01(5) no .
C28 C20 3.41(4) no 2_666
C28 C22 3.57(4) no 1_455
C28 C29 2.87(5) no .
C28 C30 3.33(4) no .
C29 C7 3.44(4) no .
C29 C15 3.03(5) no .
C29 C16 3.49(5) no .
C29 C17 3.56(5) no .
C29 C22 3.29(5) no 1_455
C29 C26 3.33(5) no .
C29 C27 3.01(5) no .
C29 C28 2.87(5) no .
C30 N1 3.55(4) no .
C30 C5 3.33(4) no .
C30 C15 2.94(4) no .
C30 C16 3.14(5) no .
C30 C17 3.47(5) no .
C30 C21 3.27(5) no 1_455
C30 C22 3.33(4) no 1_455
C30 C28 3.33(4) no .
C31 N1 3.45(2) no .
C31 C5 3.25(3) no .
C31 C6 3.53(3) no .
C31 C21 3.56(3) no 1_455
C32 C6 3.57(3) no .
C32 C8 3.45(3) no .
C32 C36 3.46(4) no 2_557
C32 C48 3.56(4) no 2_557
C32 C49 3.36(5) no 2_557
C32 C50 3.57(6) no 2_557
C33 C9 3.59(3) no 2_657
C33 C10 3.37(3) no 2_657
C33 C36 3.46(4) no 2_557
C33 C37 3.51(4) no 2_557
C33 C47 3.51(4) no 2_557
C33 C52 3.49(5) no 2_557
C34 C8 3.42(3) no 2_657
C34 C9 3.41(3) no 2_657
C34 C34 3.37(5) no 2_557
C34 C35 3.51(4) no 2_557
C34 C46 3.43(4) no 2_557
C34 C47 3.38(4) no 2_557
C35 C6 3.58(3) no 2_657
C35 C8 3.54(4) no 2_657
C35 C9 3.50(3) no 2_657
C35 C34 3.51(4) no 2_557
C35 C45 3.59(5) no 2_557
C35 C53 3.52(4) no 2_557
C35 C54 3.55(5) no 2_557
C36 C6 3.27(3) no 2_657
C36 C7 3.37(3) no 2_657
C36 C32 3.46(4) no 2_557
C36 C33 3.46(4) no 2_557
C36 C45 3.41(4) no 2_557
C37 C5 3.39(3) no 2_657
C37 C6 3.46(3) no 2_657
C37 C33 3.51(4) no 2_557
C37 C44 3.59(5) no 2_557
C38 F10 3.58(3) no .
C38 C10 3.51(3) no .
C39 C8 3.46(4) no 2_657
C39 C10 3.32(4) no .
C39 C46 3.48(5) no 2_557
C40 F9 3.52(3) no 2_567
C40 F10 3.50(4) no .
C40 C9 3.37(3) no .
C40 C10 3.60(3) no .
C41 C6 3.58(3) no .
C41 C8 3.49(3) no .
C41 C48 3.58(4) no 2_557
C42 O5 3.56(5) no .
C42 N2 3.47(4) no .
C42 C7 3.35(4) no .
C43 C5 3.42(3) no .
C43 C6 3.28(3) no .
C43 C7 3.46(3) no .
C43 C22 3.57(4) no 1_455
C44 C10 3.53(4) no 2_657
C44 C37 3.59(5) no 2_557
C44 C49 3.57(5) no 2_557
C44 C50 3.48(6) no 2_557
C45 C8 3.42(4) no .
C45 C10 3.39(3) no 2_657
C45 C35 3.59(5) no 2_557
C45 C36 3.41(4) no 2_557
C45 C47 3.59(5) no 2_557
C45 C48 3.50(5) no 2_557
C45 C49 3.52(5) no 2_557
C46 C9 3.35(3) no 2_657
C46 C10 3.53(3) no 2_657
C46 C34 3.43(4) no 2_557
C46 C39 3.48(5) no 2_557
C46 C47 3.40(4) no 2_557
C46 C52 3.43(4) no 2_557
C47 C6 3.55(3) no 2_657
C47 C8 3.38(3) no 2_657
C47 C9 3.47(3) no 2_657
C47 C33 3.51(4) no 2_557
C47 C34 3.38(4) no 2_557
C47 C45 3.59(5) no 2_557
C47 C46 3.40(4) no 2_557
C48 N2 3.59(3) no 2_657
C48 C6 3.46(4) no 2_657
C48 C7 3.30(3) no 2_657
C48 C32 3.56(4) no 2_557
C48 C41 3.58(4) no 2_557
C48 C45 3.50(5) no 2_557
C48 C54 3.43(5) no 2_557
C49 C6 3.41(4) no 2_657
C49 C7 3.35(4) no 2_657
C49 C20 3.54(5) no 2_657
C49 C21 2.96(5) no 2_657
C49 C22 3.01(4) no 2_657
C49 C23 3.46(4) no 2_657
C49 C32 3.36(5) no 2_557
C49 C44 3.57(5) no 2_557
C49 C45 3.52(5) no 2_557
C50 C5 3.34(5) no 2_657
C50 C6 3.50(5) no 2_657
C50 C20 3.14(5) no 2_657
C50 C21 2.84(5) no 2_657
C50 C22 3.41(6) no 2_657
C50 C32 3.57(6) no 2_557
C50 C44 3.48(6) no 2_557
C51 C5 3.51(5) no 2_657
C52 C6 3.59(3) no 2_657
C52 C8 3.45(3) no 2_657
C52 C10 3.47(4) no .
C52 C33 3.49(5) no 2_557
C52 C46 3.43(4) no 2_557
C53 C9 3.54(3) no .
C53 C10 3.42(3) no .
C53 C35 3.52(4) no 2_557
C54 C8 3.45(4) no .
C54 C9 3.42(4) no .
C54 C35 3.55(5) no 2_557
C54 C48 3.43(5) no 2_557
C55 C6 3.52(4) no .
C55 C7 3.45(4) no .
